data_4078625
loop_
_publ_author_name
'Suess, Daniel L. M.'
'Peters, Jonas C.'

_publ_section_title
;
 Late-Metal Diphosphinosulfinyl S(O)P2Pincer-type Complexes
;
_journal_issue 15
_journal_name_full Organometallics
_journal_page_first 5213
_journal_paper_doi 10.1021/om3001229
_journal_volume 31
_journal_year 2012
_chemical_formula_sum 'C36 H28 N3 O P2 Rh S'
_chemical_formula_weight 715.52
_chemical_name_systematic
;
 ?
;
_space_group_IT_number 19
_symmetry_cell_setting orthorhombic
_symmetry_space_group_name_Hall 'P 2ac 2ab'
_symmetry_space_group_name_H-M 'P 21 21 21'
_atom_sites_solution_hydrogens geom
_atom_sites_solution_primary direct
_atom_sites_solution_secondary difmap
_audit_creation_method SHELXL-97
_cell_angle_alpha 90.00
_cell_angle_beta 90.00
_cell_angle_gamma 90.00
_cell_formula_units_Z 4
_cell_length_a 12.0674(4)
_cell_length_b 12.7353(4)
_cell_length_c 19.5111(6)
_cell_measurement_reflns_used 9941
_cell_measurement_temperature 100(2)
_cell_measurement_theta_max 33.69
_cell_measurement_theta_min 2.55
_cell_volume 2998.50(17)
_computing_cell_refinement 'Bruker SAINT'
_computing_data_collection 'Bruker APEX2'
_computing_data_reduction 'Bruker SAINT'
_computing_molecular_graphics 'Bruker SHELXTL'
_computing_publication_material 'Bruker SHELXTL'
_computing_structure_refinement 'SHELXL-97 (Sheldrick, 2008)'
_computing_structure_solution 'SHELXS-97 (Sheldrick, 2008)'
_diffrn_ambient_temperature 100(2)
_diffrn_detector_area_resol_mean 8.3
_diffrn_measured_fraction_theta_full 1.000
_diffrn_measured_fraction_theta_max 1.000
_diffrn_measurement_device_type 'Bruker APEX-II CCD'
_diffrn_measurement_method '\f and \w scans'
_diffrn_radiation_monochromator graphite
_diffrn_radiation_source 'fine-focus sealed tube'
_diffrn_radiation_type MoK\a
_diffrn_radiation_wavelength 0.71073
_diffrn_reflns_av_R_equivalents 0.0583
_diffrn_reflns_av_sigmaI/netI 0.0388
_diffrn_reflns_limit_h_max 19
_diffrn_reflns_limit_h_min -20
_diffrn_reflns_limit_k_max 21
_diffrn_reflns_limit_k_min -21
_diffrn_reflns_limit_l_max 32
_diffrn_reflns_limit_l_min -32
_diffrn_reflns_number 102598
_diffrn_reflns_theta_full 36.35
_diffrn_reflns_theta_max 36.35
_diffrn_reflns_theta_min 1.91
_exptl_absorpt_coefficient_mu 0.782
_exptl_absorpt_correction_T_max 0.9259
_exptl_absorpt_correction_T_min 0.8592
_exptl_absorpt_correction_type multi-scan
_exptl_absorpt_process_details 'SADABS v2008/1 (Bruker-AXS, 2008)'
_exptl_crystal_colour yellow
_exptl_crystal_density_diffrn 1.585
_exptl_crystal_density_meas ?
_exptl_crystal_density_method 'not measured'
_exptl_crystal_description block
_exptl_crystal_F_000 1456
_exptl_crystal_size_max 0.20
_exptl_crystal_size_mid 0.15
_exptl_crystal_size_min 0.10
_refine_diff_density_max 0.545
_refine_diff_density_min -0.603
_refine_diff_density_rms 0.078
_refine_ls_abs_structure_details 'Flack H D (1983), Acta Cryst. A39, 876-881'
_refine_ls_abs_structure_Flack -0.014(10)
_refine_ls_extinction_method none
_refine_ls_goodness_of_fit_ref 1.031
_refine_ls_hydrogen_treatment constr
_refine_ls_matrix_type full
_refine_ls_number_parameters 397
_refine_ls_number_reflns 14570
_refine_ls_number_restraints 0
_refine_ls_restrained_S_all 1.031
_refine_ls_R_factor_all 0.0329
_refine_ls_R_factor_gt 0.0267
_refine_ls_shift/su_max 0.002
_refine_ls_shift/su_mean 0.000
_refine_ls_structure_factor_coef Fsqd
_refine_ls_weighting_details 'calc w=1/[\s^2^(Fo^2^)+(0.0208P)^2^+0.6268P] where P=(Fo^2^+2Fc^2^)/3'
_refine_ls_weighting_scheme calc
_refine_ls_wR_factor_gt 0.0527
_refine_ls_wR_factor_ref 0.0551
_reflns_number_gt 13328
_reflns_number_total 14570
_reflns_threshold_expression >2sigma(I)
_cod_data_source_file om3001229_si_002.cif
_cod_data_source_block (SOP2)RhN3
_cod_depositor_comments
;
The following automatic conversions were performed:

'_symmetry_cell_setting' value 'Orthorhombic' changed to
'orthorhombic' according to
/home/saulius/struct/CIF-dictionaries/cif_core.dic dictionary named
'cif_core.dic' version 2.4.2 from 2011-04-26.

Automatic conversion script
Id: cif_fix_values 1891 2012-01-12 08:04:46Z andrius 

The following automatic conversions were performed:

'_exptl_crystal_density_meas' value 'not measured' was changed to '?'
- the value is perceived as not measured.

Automatic conversion script
Id: cif_fix_values 3008 2015-01-20 13:52:24Z robertas 
;
_cod_original_sg_symbol_H-M P2(1)2(1)2(1)
_cod_database_code 4078625

loop_
_symmetry_equiv_pos_as_xyz
'x, y, z'
'-x+1/2, -y, z+1/2'
'-x, y+1/2, -z+1/2'
'x+1/2, -y+1/2, -z'

loop_
_atom_site_label
_atom_site_type_symbol
_atom_site_fract_x
_atom_site_fract_y
_atom_site_fract_z
_atom_site_U_iso_or_equiv
_atom_site_adp_type
_atom_site_occupancy
_atom_site_symmetry_multiplicity
_atom_site_calc_flag
_atom_site_refinement_flags
Rh1 Rh 0.812151(9) 0.655383(8) 0.679544(5) 0.00909(2) Uani 1 1 d .
S1 S 0.78978(3) 0.59238(3) 0.578843(16) 0.00974(6) Uani 1 1 d .
P2 P 0.92245(3) 0.51529(3) 0.702084(17) 0.00967(6) Uani 1 1 d .
P1 P 0.65725(3) 0.75220(3) 0.653603(18) 0.01047(6) Uani 1 1 d .
O1 O 0.83481(9) 0.64622(9) 0.51765(5) 0.01415(19) Uani 1 1 d .
N1 N 0.83994(12) 0.72552(11) 0.77335(6) 0.0162(2) Uani 1 1 d .
C13 C 0.58068(12) 0.66217(12) 0.59802(7) 0.0118(2) Uani 1 1 d .
C20 C 0.89758(12) 0.42323(11) 0.63200(7) 0.0111(2) Uani 1 1 d .
C21 C 0.94325(13) 0.32226(11) 0.63012(7) 0.0140(3) Uani 1 1 d .
H21 H 0.9799 0.2948 0.6693 0.017 Uiso 1 1 calc R
C31 C 1.07238(13) 0.53528(11) 0.70189(7) 0.0120(2) Uani 1 1 d .
C25 C 0.89633(13) 0.44123(11) 0.78018(7) 0.0119(2) Uani 1 1 d .
C19 C 0.84061(12) 0.45962(11) 0.57470(7) 0.0109(2) Uani 1 1 d .
C30 C 0.97772(13) 0.37794(12) 0.81055(7) 0.0143(3) Uani 1 1 d .
H30 H 1.0501 0.3750 0.7915 0.017 Uiso 1 1 calc R
C29 C 0.95243(15) 0.31932(12) 0.86874(7) 0.0174(3) Uani 1 1 d .
H29 H 1.0076 0.2765 0.8894 0.021 Uiso 1 1 calc R
C14 C 0.64182(12) 0.58216(11) 0.56555(7) 0.0111(2) Uani 1 1 d .
C22 C 0.93492(14) 0.26226(12) 0.57088(8) 0.0164(3) Uani 1 1 d .
H22 H 0.9660 0.1937 0.5698 0.020 Uiso 1 1 calc R
C27 C 0.76664(14) 0.38722(13) 0.86775(7) 0.0177(3) Uani 1 1 d .
H27 H 0.6948 0.3909 0.8875 0.021 Uiso 1 1 calc R
C23 C 0.88149(14) 0.30147(13) 0.51301(8) 0.0165(3) Uani 1 1 d .
H23 H 0.8767 0.2600 0.4727 0.020 Uiso 1 1 calc R
C24 C 0.83520(13) 0.40126(12) 0.51435(7) 0.0141(3) Uani 1 1 d .
H24 H 0.8004 0.4293 0.4747 0.017 Uiso 1 1 calc R
C12 C 0.72999(13) 0.95469(12) 0.62952(8) 0.0151(3) Uani 1 1 d .
H12 H 0.7723 0.9439 0.6700 0.018 Uiso 1 1 calc R
C26 C 0.79134(13) 0.44627(12) 0.80955(7) 0.0152(3) Uani 1 1 d .
H26 H 0.7362 0.4902 0.7898 0.018 Uiso 1 1 calc R
C7 C 0.66022(12) 0.87515(11) 0.60548(7) 0.0120(2) Uani 1 1 d .
C17 C 0.41526(13) 0.59920(13) 0.54206(8) 0.0174(3) Uani 1 1 d .
H17 H 0.3381 0.6053 0.5334 0.021 Uiso 1 1 calc R
C16 C 0.47592(14) 0.51999(13) 0.51116(8) 0.0176(3) Uani 1 1 d .
H16 H 0.4395 0.4710 0.4821 0.021 Uiso 1 1 calc R
C3 C 0.44367(15) 0.88397(15) 0.79534(9) 0.0223(3) Uani 1 1 d .
H3 H 0.4048 0.9479 0.8023 0.027 Uiso 1 1 calc R
C34 C 1.29790(14) 0.58069(14) 0.71111(8) 0.0221(3) Uani 1 1 d .
H34 H 1.3748 0.5955 0.7147 0.027 Uiso 1 1 calc R
C1 C 0.56584(13) 0.77693(12) 0.72634(7) 0.0132(2) Uani 1 1 d .
C10 C 0.67769(15) 1.06524(12) 0.53455(8) 0.0186(3) Uani 1 1 d .
H10 H 0.6844 1.1293 0.5100 0.022 Uiso 1 1 calc R
C36 C 1.10919(14) 0.62334(13) 0.73805(8) 0.0169(3) Uani 1 1 d .
H36 H 1.0568 0.6679 0.7599 0.020 Uiso 1 1 calc R
C35 C 1.22111(14) 0.64650(14) 0.74239(8) 0.0202(3) Uani 1 1 d .
H35 H 1.2453 0.7070 0.7666 0.024 Uiso 1 1 calc R
C4 C 0.43681(14) 0.80504(15) 0.84376(8) 0.0215(3) Uani 1 1 d .
H4 H 0.3926 0.8147 0.8835 0.026 Uiso 1 1 calc R
C18 C 0.46717(13) 0.66979(12) 0.58575(8) 0.0152(3) Uani 1 1 d .
H18 H 0.4252 0.7235 0.6074 0.018 Uiso 1 1 calc R
C5 C 0.49444(14) 0.71160(14) 0.83440(8) 0.0205(3) Uani 1 1 d .
H5 H 0.4894 0.6572 0.8676 0.025 Uiso 1 1 calc R
C6 C 0.55937(14) 0.69805(13) 0.77634(8) 0.0166(3) Uani 1 1 d .
H6 H 0.5998 0.6347 0.7704 0.020 Uiso 1 1 calc R
C15 C 0.58990(13) 0.51115(12) 0.52208(7) 0.0146(3) Uani 1 1 d .
H15 H 0.6313 0.4574 0.5001 0.018 Uiso 1 1 calc R
C33 C 1.26243(13) 0.49347(14) 0.67472(9) 0.0206(3) Uani 1 1 d .
H33 H 1.3151 0.4490 0.6531 0.025 Uiso 1 1 calc R
C8 C 0.59841(13) 0.89220(13) 0.54610(8) 0.0161(3) Uani 1 1 d .
H8 H 0.5498 0.8392 0.5297 0.019 Uiso 1 1 calc R
C32 C 1.15047(13) 0.47095(12) 0.66983(7) 0.0153(3) Uani 1 1 d .
H32 H 1.1266 0.4114 0.6445 0.018 Uiso 1 1 calc R
C28 C 0.84663(15) 0.32328(12) 0.89672(7) 0.0183(3) Uani 1 1 d .
H28 H 0.8292 0.2820 0.9358 0.022 Uiso 1 1 calc R
C11 C 0.73772(14) 1.04974(13) 0.59441(8) 0.0178(3) Uani 1 1 d .
H11 H 0.7842 1.1040 0.6115 0.021 Uiso 1 1 calc R
C9 C 0.60801(14) 0.98691(13) 0.51089(8) 0.0187(3) Uani 1 1 d .
H9 H 0.5663 0.9979 0.4702 0.022 Uiso 1 1 calc R
C2 C 0.50768(14) 0.87018(13) 0.73609(8) 0.0181(3) Uani 1 1 d .
H2 H 0.5114 0.9243 0.7027 0.022 Uiso 1 1 calc R
N2 N 0.81520(13) 0.70543(10) 0.83080(6) 0.0175(2) Uani 1 1 d .
N3 N 0.79600(17) 0.69296(15) 0.88847(7) 0.0376(5) Uani 1 1 d .

loop_
_atom_site_aniso_label
_atom_site_aniso_U_11
_atom_site_aniso_U_22
_atom_site_aniso_U_33
_atom_site_aniso_U_23
_atom_site_aniso_U_13
_atom_site_aniso_U_12
Rh1 0.00957(4) 0.00965(4) 0.00807(3) -0.00054(3) -0.00100(3) -0.00015(4)
S1 0.01001(15) 0.01091(13) 0.00829(11) 0.00003(10) -0.00072(10) 0.00008(11)
P2 0.00994(16) 0.01027(15) 0.00882(12) 0.00021(11) -0.00130(11) -0.00003(12)
P1 0.00993(15) 0.01089(15) 0.01060(13) -0.00077(11) -0.00057(11) 0.00048(12)
O1 0.0147(5) 0.0172(5) 0.0105(4) 0.0024(4) 0.0007(3) -0.0012(4)
N1 0.0204(7) 0.0164(6) 0.0118(5) -0.0031(4) -0.0011(4) -0.0041(5)
C13 0.0102(5) 0.0133(6) 0.0120(5) -0.0004(5) -0.0004(4) -0.0004(5)
C20 0.0109(6) 0.0114(6) 0.0110(5) -0.0002(4) -0.0002(4) -0.0006(5)
C21 0.0156(7) 0.0107(6) 0.0158(6) -0.0003(4) -0.0018(5) 0.0008(5)
C31 0.0117(6) 0.0121(6) 0.0122(5) 0.0028(4) -0.0018(5) -0.0015(5)
C25 0.0141(6) 0.0118(6) 0.0096(5) 0.0000(4) -0.0013(5) -0.0008(5)
C19 0.0105(6) 0.0112(6) 0.0110(5) -0.0010(4) -0.0003(4) 0.0000(5)
C30 0.0153(6) 0.0149(6) 0.0126(6) 0.0016(4) 0.0002(5) 0.0028(5)
C29 0.0246(8) 0.0158(7) 0.0118(5) 0.0017(5) -0.0017(5) 0.0042(6)
C14 0.0108(6) 0.0112(6) 0.0112(5) 0.0001(4) -0.0009(4) -0.0008(5)
C22 0.0166(7) 0.0123(6) 0.0203(6) -0.0030(5) -0.0010(5) 0.0004(5)
C27 0.0192(7) 0.0202(7) 0.0137(6) 0.0013(5) 0.0036(5) -0.0018(6)
C23 0.0166(7) 0.0172(7) 0.0157(6) -0.0049(5) -0.0012(5) -0.0008(6)
C24 0.0142(7) 0.0159(6) 0.0123(5) -0.0024(5) -0.0011(5) -0.0003(5)
C12 0.0153(7) 0.0155(6) 0.0147(6) 0.0000(5) -0.0013(5) -0.0008(5)
C26 0.0135(7) 0.0181(6) 0.0141(6) 0.0019(5) 0.0001(5) 0.0002(5)
C7 0.0110(6) 0.0127(6) 0.0122(5) 0.0000(4) -0.0002(4) 0.0014(5)
C17 0.0109(6) 0.0191(7) 0.0221(7) -0.0010(6) -0.0031(5) -0.0013(5)
C16 0.0147(7) 0.0177(7) 0.0205(7) -0.0040(5) -0.0049(5) -0.0031(6)
C3 0.0193(8) 0.0269(8) 0.0206(7) -0.0064(6) 0.0028(6) 0.0049(6)
C34 0.0129(7) 0.0309(9) 0.0225(7) 0.0087(6) -0.0036(6) -0.0068(6)
C1 0.0111(6) 0.0157(6) 0.0128(5) -0.0020(5) -0.0006(5) -0.0002(5)
C10 0.0192(8) 0.0157(6) 0.0209(6) 0.0045(5) 0.0049(6) 0.0021(6)
C36 0.0156(7) 0.0159(6) 0.0194(6) 0.0001(5) -0.0044(5) -0.0022(5)
C35 0.0188(7) 0.0186(7) 0.0232(7) 0.0044(6) -0.0086(5) -0.0077(6)
C4 0.0156(7) 0.0327(9) 0.0161(6) -0.0063(6) 0.0038(6) -0.0017(6)
C18 0.0119(6) 0.0151(7) 0.0186(6) -0.0010(5) -0.0004(5) 0.0001(5)
C5 0.0199(8) 0.0264(8) 0.0152(6) 0.0001(5) 0.0029(5) -0.0043(6)
C6 0.0155(7) 0.0169(7) 0.0173(6) -0.0001(5) 0.0013(5) -0.0004(6)
C15 0.0142(7) 0.0147(6) 0.0151(6) -0.0023(5) -0.0018(5) 0.0008(5)
C33 0.0126(7) 0.0301(8) 0.0193(7) 0.0061(6) 0.0020(6) 0.0014(6)
C8 0.0146(7) 0.0184(7) 0.0153(6) 0.0015(5) -0.0034(5) -0.0005(5)
C32 0.0132(6) 0.0182(7) 0.0143(6) 0.0015(5) 0.0004(5) -0.0009(5)
C28 0.0274(8) 0.0156(7) 0.0120(5) 0.0012(5) 0.0023(5) -0.0005(6)
C11 0.0195(8) 0.0144(7) 0.0197(7) -0.0006(5) 0.0015(6) -0.0023(6)
C9 0.0179(7) 0.0210(7) 0.0172(6) 0.0058(6) -0.0010(5) 0.0019(6)
C2 0.0173(7) 0.0196(7) 0.0172(6) -0.0020(5) 0.0014(5) 0.0028(6)
N2 0.0159(6) 0.0200(6) 0.0165(5) -0.0022(4) 0.0003(5) -0.0064(5)
N3 0.0459(12) 0.0522(11) 0.0147(6) -0.0018(6) 0.0064(7) -0.0238(9)

loop_
_atom_type_symbol
_atom_type_description
_atom_type_scat_dispersion_real
_atom_type_scat_dispersion_imag
_atom_type_scat_source
C C 0.0033 0.0016 'International Tables Vol C Tables 4.2.6.8 and 6.1.1.4'
H H 0.0000 0.0000 'International Tables Vol C Tables 4.2.6.8 and 6.1.1.4'
N N 0.0061 0.0033 'International Tables Vol C Tables 4.2.6.8 and 6.1.1.4'
O O 0.0106 0.0060 'International Tables Vol C Tables 4.2.6.8 and 6.1.1.4'
P P 0.1023 0.0942 'International Tables Vol C Tables 4.2.6.8 and 6.1.1.4'
S S 0.1246 0.1234 'International Tables Vol C Tables 4.2.6.8 and 6.1.1.4'
Rh Rh -1.1178 0.9187 'International Tables Vol C Tables 4.2.6.8 and 6.1.1.4'

loop_
_geom_angle_atom_site_label_1
_geom_angle_atom_site_label_2
_geom_angle_atom_site_label_3
_geom_angle
N1 Rh1 S1 175.69(4)
N1 Rh1 P2 94.19(4)
S1 Rh1 P2 87.544(13)
N1 Rh1 P1 95.47(4)
S1 Rh1 P1 84.042(13)
P2 Rh1 P1 160.507(14)
O1 S1 C19 105.88(6)
O1 S1 C14 106.26(6)
C19 S1 C14 105.21(7)
O1 S1 Rh1 121.38(5)
C19 S1 Rh1 110.51(5)
C14 S1 Rh1 106.46(5)
C25 P2 C20 105.41(6)
C25 P2 C31 104.21(7)
C20 P2 C31 104.52(7)
C25 P2 Rh1 117.93(5)
C20 P2 Rh1 105.27(5)
C31 P2 Rh1 118.10(5)
C1 P1 C7 105.30(7)
C1 P1 C13 105.31(7)
C7 P1 C13 104.04(6)
C1 P1 Rh1 114.42(5)
C7 P1 Rh1 123.91(5)
C13 P1 Rh1 101.85(5)
N2 N1 Rh1 134.65(11)
C18 C13 C14 119.20(13)
C18 C13 P1 123.69(11)
C14 C13 P1 117.10(10)
C19 C20 C21 118.64(13)
C19 C20 P2 117.96(11)
C21 C20 P2 123.02(11)
C22 C21 C20 119.91(14)
C22 C21 H21 120.0
C20 C21 H21 120.0
C32 C31 C36 118.84(14)
C32 C31 P2 125.97(11)
C36 C31 P2 115.19(12)
C26 C25 C30 119.34(13)
C26 C25 P2 118.59(11)
C30 C25 P2 122.05(11)
C20 C19 C24 121.61(13)
C20 C19 S1 116.41(10)
C24 C19 S1 121.52(11)
C29 C30 C25 119.95(14)
C29 C30 H30 120.0
C25 C30 H30 120.0
C28 C29 C30 120.15(15)
C28 C29 H29 119.9
C30 C29 H29 119.9
C15 C14 C13 120.62(14)
C15 C14 S1 125.42(11)
C13 C14 S1 113.61(10)
C21 C22 C23 120.72(14)
C21 C22 H22 119.6
C23 C22 H22 119.6
C28 C27 C26 120.07(15)
C28 C27 H27 120.0
C26 C27 H27 120.0
C24 C23 C22 119.94(14)
C24 C23 H23 120.0
C22 C23 H23 120.0
C23 C24 C19 119.03(13)
C23 C24 H24 120.5
C19 C24 H24 120.5
C11 C12 C7 120.30(14)
C11 C12 H12 119.8
C7 C12 H12 119.8
C25 C26 C27 120.34(14)
C25 C26 H26 119.8
C27 C26 H26 119.8
C8 C7 C12 119.20(14)
C8 C7 P1 123.37(11)
C12 C7 P1 117.42(11)
C16 C17 C18 120.04(15)
C16 C17 H17 120.0
C18 C17 H17 120.0
C17 C16 C15 120.86(14)
C17 C16 H16 119.6
C15 C16 H16 119.6
C4 C3 C2 120.39(16)
C4 C3 H3 119.8
C2 C3 H3 119.8
C33 C34 C35 120.13(15)
C33 C34 H34 119.9
C35 C34 H34 119.9
C2 C1 C6 119.19(14)
C2 C1 P1 123.92(12)
C6 C1 P1 116.81(12)
C9 C10 C11 119.68(14)
C9 C10 H10 120.2
C11 C10 H10 120.2
C35 C36 C31 120.78(16)
C35 C36 H36 119.6
C31 C36 H36 119.6
C36 C35 C34 119.66(16)
C36 C35 H35 120.2
C34 C35 H35 120.2
C3 C4 C5 120.19(15)
C3 C4 H4 119.9
C5 C4 H4 119.9
C17 C18 C13 120.25(14)
C17 C18 H18 119.9
C13 C18 H18 119.9
C6 C5 C4 119.72(15)
C6 C5 H5 120.1
C4 C5 H5 120.1
C5 C6 C1 120.67(15)
C5 C6 H6 119.7
C1 C6 H6 119.7
C14 C15 C16 119.01(14)
C14 C15 H15 120.5
C16 C15 H15 120.5
C32 C33 C34 120.18(16)
C32 C33 H33 119.9
C34 C33 H33 119.9
C9 C8 C7 120.00(15)
C9 C8 H8 120.0
C7 C8 H8 120.0
C33 C32 C31 120.40(15)
C33 C32 H32 119.8
C31 C32 H32 119.8
C27 C28 C29 120.13(14)
C27 C28 H28 119.9
C29 C28 H28 119.9
C10 C11 C12 120.12(15)
C10 C11 H11 119.9
C12 C11 H11 119.9
C10 C9 C8 120.68(14)
C10 C9 H9 119.7
C8 C9 H9 119.7
C1 C2 C3 119.82(15)
C1 C2 H2 120.1
C3 C2 H2 120.1
N3 N2 N1 174.41(17)

loop_
_geom_bond_atom_site_label_1
_geom_bond_atom_site_label_2
_geom_bond_distance
Rh1 N1 2.0639(12)
Rh1 S1 2.1394(3)
Rh1 P2 2.2689(4)
Rh1 P1 2.2958(4)
S1 O1 1.4802(10)
S1 C19 1.8004(14)
S1 C14 1.8089(15)
P2 C25 1.8195(14)
P2 C20 1.8260(14)
P2 C31 1.8271(16)
P1 C1 1.8248(15)
P1 C7 1.8262(15)
P1 C13 1.8288(14)
N1 N2 1.1879(17)
C13 C18 1.394(2)
C13 C14 1.409(2)
C20 C19 1.3920(19)
C20 C21 1.400(2)
C21 C22 1.389(2)
C21 H21 0.9500
C31 C32 1.397(2)
C31 C36 1.397(2)
C25 C26 1.392(2)
C25 C30 1.402(2)
C19 C24 1.3939(19)
C30 C29 1.393(2)
C30 H30 0.9500
C29 C28 1.389(2)
C29 H29 0.9500
C14 C15 1.389(2)
C22 C23 1.393(2)
C22 H22 0.9500
C27 C28 1.384(2)
C27 C26 1.394(2)
C27 H27 0.9500
C23 C24 1.388(2)
C23 H23 0.9500
C24 H24 0.9500
C12 C11 1.394(2)
C12 C7 1.398(2)
C12 H12 0.9500
C26 H26 0.9500
C7 C8 1.395(2)
C17 C16 1.385(2)
C17 C18 1.388(2)
C17 H17 0.9500
C16 C15 1.396(2)
C16 H16 0.9500
C3 C4 1.382(3)
C3 C2 1.401(2)
C3 H3 0.9500
C34 C33 1.386(3)
C34 C35 1.391(3)
C34 H34 0.9500
C1 C2 1.393(2)
C1 C6 1.402(2)
C10 C9 1.384(2)
C10 C11 1.389(2)
C10 H10 0.9500
C36 C35 1.385(2)
C36 H36 0.9500
C35 H35 0.9500
C4 C5 1.390(3)
C4 H4 0.9500
C18 H18 0.9500
C5 C6 1.388(2)
C5 H5 0.9500
C6 H6 0.9500
C15 H15 0.9500
C33 C32 1.384(2)
C33 H33 0.9500
C8 C9 1.393(2)
C8 H8 0.9500
C32 H32 0.9500
C28 H28 0.9500
C11 H11 0.9500
C9 H9 0.9500
C2 H2 0.9500
N2 N3 1.1599(18)
